data_4109585
loop_
_publ_author_name
'Takuya Kochi'
'Akifumi Nakamura'
'Hirotsugu Ida'
'Kyoko Nozaki'

_publ_section_title
;
 Alternating Copolymerization of Vinyl Acetate with Carbon Monoxide
;
_journal_name_full 'Journal of the American Chemical Society'
_journal_page_first 7770
_journal_page_last 7771
_journal_paper_doi 10.1021/ja072859n
_journal_volume 129
_journal_year 2007
_chemical_formula_sum 'C23 H23 O5 P Pd S'
_chemical_formula_weight 548.84
_chemical_name_systematic
; 
 ? 
;
_space_group_IT_number 14
_symmetry_cell_setting monoclinic
_symmetry_space_group_name_Hall '-P 2ybc'
_symmetry_space_group_name_H-M 'P 1 21/c 1'
_atom_sites_solution_hydrogens geom
_atom_sites_solution_primary direct
_atom_sites_solution_secondary difmap
_audit_creation_method SHELXL-97
_cell_angle_alpha 90.0000
_cell_angle_beta 101.4069(14)
_cell_angle_gamma 90.0000
_cell_formula_units_Z 4
_cell_length_a 9.2821(9)
_cell_length_b 17.5262(11)
_cell_length_c 13.8150(10)
_cell_measurement_temperature 103(2)
_cell_volume 2203.0(3)
_computing_structure_refinement 'SHELXL-97 (Sheldrick, 1997)'
_computing_structure_solution 'SHELXS-97 (Sheldrick, 1990)'
_diffrn_ambient_temperature 103(2)
_diffrn_measured_fraction_theta_full 0.988
_diffrn_measured_fraction_theta_max 0.988
_diffrn_radiation_monochromator graphite
_diffrn_radiation_source 'fine-focus sealed tube'
_diffrn_radiation_type MoK\a
_diffrn_radiation_wavelength 0.71070
_diffrn_reflns_av_R_equivalents 0.0214
_diffrn_reflns_av_sigmaI/netI 0.0157
_diffrn_reflns_limit_h_max 10
_diffrn_reflns_limit_h_min -11
_diffrn_reflns_limit_k_max 19
_diffrn_reflns_limit_k_min -20
_diffrn_reflns_limit_l_max 16
_diffrn_reflns_limit_l_min -16
_diffrn_reflns_number 13888
_diffrn_reflns_theta_full 25.00
_diffrn_reflns_theta_max 25.00
_diffrn_reflns_theta_min 3.01
_exptl_absorpt_coefficient_mu 1.043
_exptl_absorpt_correction_T_max 0.7301
_exptl_absorpt_correction_T_min 0.5619
_exptl_absorpt_correction_type multi-scan
_exptl_absorpt_process_details 'Jacobson, R. (1998). Private communication to the Rigaku Corporation'
_exptl_crystal_density_diffrn 1.655
_exptl_crystal_F_000 1112
_exptl_crystal_size_max 0.60
_exptl_crystal_size_mid 0.40
_exptl_crystal_size_min 0.30
_refine_diff_density_max 0.661
_refine_diff_density_min -0.539
_refine_diff_density_rms 0.070
_refine_ls_extinction_method none
_refine_ls_goodness_of_fit_ref 1.072
_refine_ls_hydrogen_treatment constr
_refine_ls_matrix_type full
_refine_ls_number_parameters 282
_refine_ls_number_reflns 3833
_refine_ls_number_restraints 0
_refine_ls_restrained_S_all 1.072
_refine_ls_R_factor_all 0.0252
_refine_ls_R_factor_gt 0.0241
_refine_ls_shift/su_max 0.003
_refine_ls_shift/su_mean 0.000
_refine_ls_structure_factor_coef Fsqd
_refine_ls_weighting_details 'calc w=1/[\s^2^(Fo^2^)+(0.0280P)^2^+3.5481P] where P=(Fo^2^+2Fc^2^)/3'
_refine_ls_weighting_scheme calc
_refine_ls_wR_factor_gt 0.0603
_refine_ls_wR_factor_ref 0.0610
_reflns_number_gt 3702
_reflns_number_total 3833
_reflns_threshold_expression >2sigma(I)
_cod_data_source_file ja072859nsi20070521_063326.cif
_cod_data_source_block 2b
_cod_database_code 4109585

loop_
_symmetry_equiv_pos_as_xyz
'x, y, z'
'-x, y+1/2, -z+1/2'
'-x, -y, -z'
'x, -y-1/2, z-1/2'

loop_
_atom_site_label
_atom_site_type_symbol
_atom_site_fract_x
_atom_site_fract_y
_atom_site_fract_z
_atom_site_U_iso_or_equiv
_atom_site_adp_type
_atom_site_occupancy
_atom_site_symmetry_multiplicity
_atom_site_calc_flag
_atom_site_refinement_flags
Pd1 Pd 0.509126(18) 0.145123(9) 0.674621(12) 0.01109(7) Uani 1 1 d .
C1 C 0.5851(3) 0.22523(15) 0.9034(2) 0.0275(6) Uani 1 1 d .
H1 H 0.6673 0.2587 0.8969 0.041 Uiso 1 1 calc R
H2 H 0.5595 0.2331 0.9682 0.041 Uiso 1 1 calc R
H3 H 0.5000 0.2372 0.8514 0.041 Uiso 1 1 calc R
C2 C 0.6294(3) 0.14262(14) 0.89377(17) 0.0195(5) Uani 1 1 d .
H4 H 0.5481 0.1092 0.9047 0.023 Uiso 1 1 calc R
H5 H 0.7162 0.1312 0.9460 0.023 Uiso 1 1 calc R
C3 C 0.6656(3) 0.12406(14) 0.79385(17) 0.0165(5) Uani 1 1 d .
H6 H 0.6958 0.0693 0.7931 0.020 Uiso 1 1 calc R
O1 O 0.79318(18) 0.17349(10) 0.78496(12) 0.0193(4) Uani 1 1 d .
C4 C 0.7735(3) 0.22450(13) 0.71504(17) 0.0148(5) Uani 1 1 d .
O2 O 0.65636(18) 0.23150(9) 0.65486(12) 0.0166(3) Uani 1 1 d .
C5 C 0.9055(3) 0.27198(14) 0.71113(19) 0.0198(5) Uani 1 1 d .
H7 H 0.9789 0.2409 0.6872 0.030 Uiso 1 1 calc R
H8 H 0.9472 0.2911 0.7774 0.030 Uiso 1 1 calc R
H9 H 0.8771 0.3151 0.6663 0.030 Uiso 1 1 calc R
P1 P 0.38089(6) 0.04292(3) 0.70226(4) 0.01077(13) Uani 1 1 d .
C6 C 0.2763(2) 0.00580(13) 0.58522(16) 0.0126(4) Uani 1 1 d .
C7 C 0.2038(2) 0.05457(13) 0.51015(16) 0.0114(4) Uani 1 1 d .
S1 S 0.20835(6) 0.15557(3) 0.52469(4) 0.01224(12) Uani 1 1 d .
O3 O 0.36640(18) 0.17575(9) 0.53876(11) 0.0156(3) Uani 1 1 d .
O4 O 0.14962(18) 0.17153(9) 0.61219(12) 0.0160(3) Uani 1 1 d .
O5 O 0.12631(19) 0.18732(9) 0.43387(12) 0.0188(4) Uani 1 1 d .
C8 C 0.1248(3) 0.02457(13) 0.42246(16) 0.0143(5) Uani 1 1 d .
H10 H 0.0767 0.0579 0.3721 0.017 Uiso 1 1 calc R
C9 C 0.1159(3) -0.05364(14) 0.40801(17) 0.0160(5) Uani 1 1 d .
H11 H 0.0631 -0.0739 0.3475 0.019 Uiso 1 1 calc R
C10 C 0.1839(3) -0.10197(14) 0.48171(17) 0.0167(5) Uani 1 1 d .
H12 H 0.1756 -0.1556 0.4726 0.020 Uiso 1 1 calc R
C11 C 0.2643(3) -0.07263(13) 0.56916(17) 0.0148(5) Uani 1 1 d .
H13 H 0.3120 -0.1066 0.6189 0.018 Uiso 1 1 calc R
C12 C 0.2461(2) 0.05144(13) 0.78082(16) 0.0126(4) Uani 1 1 d .
C13 C 0.2255(3) 0.11958(13) 0.82738(16) 0.0148(5) Uani 1 1 d .
H14 H 0.2826 0.1631 0.8184 0.018 Uiso 1 1 calc R
C14 C 0.1216(3) 0.12441(15) 0.88713(17) 0.0192(5) Uani 1 1 d .
H15 H 0.1083 0.1710 0.9195 0.023 Uiso 1 1 calc R
C15 C 0.0376(3) 0.06137(15) 0.89938(17) 0.0197(5) Uani 1 1 d .
H16 H -0.0333 0.0648 0.9402 0.024 Uiso 1 1 calc R
C16 C 0.0561(3) -0.00680(14) 0.85262(17) 0.0173(5) Uani 1 1 d .
H17 H -0.0023 -0.0499 0.8610 0.021 Uiso 1 1 calc R
C17 C 0.1603(3) -0.01193(13) 0.79342(17) 0.0151(5) Uani 1 1 d .
H18 H 0.1733 -0.0587 0.7614 0.018 Uiso 1 1 calc R
C18 C 0.4968(3) -0.03644(13) 0.75478(17) 0.0135(5) Uani 1 1 d .
C19 C 0.5912(3) -0.06866(14) 0.69898(18) 0.0173(5) Uani 1 1 d .
H19 H 0.5910 -0.0504 0.6342 0.021 Uiso 1 1 calc R
C20 C 0.6853(3) -0.12734(15) 0.73794(19) 0.0208(5) Uani 1 1 d .
H20 H 0.7480 -0.1498 0.6992 0.025 Uiso 1 1 calc R
C21 C 0.6883(3) -0.15324(14) 0.8326(2) 0.0232(6) Uani 1 1 d .
H21 H 0.7532 -0.1933 0.8590 0.028 Uiso 1 1 calc R
C22 C 0.5974(3) -0.12102(16) 0.88879(19) 0.0249(6) Uani 1 1 d .
H22 H 0.6002 -0.1389 0.9540 0.030 Uiso 1 1 calc R
C23 C 0.5012(3) -0.06241(14) 0.85088(18) 0.0193(5) Uani 1 1 d .
H23 H 0.4391 -0.0402 0.8902 0.023 Uiso 1 1 calc R

loop_
_atom_site_aniso_label
_atom_site_aniso_U_11
_atom_site_aniso_U_22
_atom_site_aniso_U_33
_atom_site_aniso_U_23
_atom_site_aniso_U_13
_atom_site_aniso_U_12
Pd1 0.01091(11) 0.01182(10) 0.00997(10) 0.00046(6) 0.00066(7) -0.00170(6)
C1 0.0326(15) 0.0256(14) 0.0245(14) -0.0061(11) 0.0062(12) -0.0026(12)
C2 0.0182(13) 0.0262(14) 0.0128(12) 0.0001(9) -0.0001(10) -0.0042(10)
C3 0.0130(12) 0.0178(12) 0.0181(12) 0.0012(10) 0.0013(9) -0.0038(9)
O1 0.0141(9) 0.0218(9) 0.0207(9) 0.0008(7) 0.0005(7) -0.0040(7)
C4 0.0159(12) 0.0145(11) 0.0148(11) -0.0034(9) 0.0048(10) 0.0003(9)
O2 0.0155(9) 0.0165(8) 0.0175(8) -0.0004(7) 0.0026(7) -0.0028(7)
C5 0.0163(12) 0.0192(12) 0.0242(13) -0.0030(10) 0.0050(10) -0.0045(10)
P1 0.0113(3) 0.0110(3) 0.0095(3) 0.0007(2) 0.0008(2) -0.0003(2)
C6 0.0113(11) 0.0152(11) 0.0117(10) -0.0010(9) 0.0028(9) -0.0007(9)
C7 0.0107(11) 0.0116(11) 0.0124(10) -0.0010(8) 0.0038(9) -0.0004(9)
S1 0.0139(3) 0.0105(3) 0.0112(3) 0.0007(2) -0.0005(2) -0.0003(2)
O3 0.0170(9) 0.0150(8) 0.0144(8) 0.0034(6) 0.0017(7) -0.0027(7)
O4 0.0177(9) 0.0140(8) 0.0165(8) -0.0028(6) 0.0039(7) -0.0004(7)
O5 0.0219(9) 0.0154(8) 0.0158(8) 0.0032(7) -0.0040(7) 0.0011(7)
C8 0.0134(11) 0.0176(12) 0.0117(11) 0.0010(9) 0.0025(9) 0.0006(9)
C9 0.0151(12) 0.0199(12) 0.0133(11) -0.0034(9) 0.0032(9) -0.0031(9)
C10 0.0182(12) 0.0131(11) 0.0193(12) -0.0055(9) 0.0048(10) -0.0011(9)
C11 0.0144(12) 0.0143(11) 0.0151(11) 0.0013(9) 0.0018(9) 0.0014(9)
C12 0.0097(11) 0.0174(11) 0.0094(10) 0.0021(9) -0.0010(8) 0.0014(9)
C13 0.0139(12) 0.0160(11) 0.0129(11) 0.0001(9) -0.0008(9) 0.0014(9)
C14 0.0219(13) 0.0200(12) 0.0152(11) -0.0008(10) 0.0022(10) 0.0063(10)
C15 0.0176(13) 0.0289(14) 0.0130(11) 0.0041(10) 0.0043(10) 0.0057(10)
C16 0.0155(12) 0.0204(12) 0.0161(11) 0.0040(9) 0.0035(9) -0.0013(10)
C17 0.0171(12) 0.0146(12) 0.0135(11) 0.0007(9) 0.0023(9) 0.0011(9)
C18 0.0116(11) 0.0137(11) 0.0142(11) 0.0005(9) -0.0003(9) -0.0013(9)
C19 0.0170(12) 0.0184(12) 0.0165(12) 0.0031(9) 0.0032(10) 0.0005(10)
C20 0.0142(12) 0.0214(12) 0.0275(13) -0.0019(11) 0.0061(10) 0.0021(10)
C21 0.0179(13) 0.0185(13) 0.0315(14) 0.0102(11) 0.0008(11) 0.0040(10)
C22 0.0224(14) 0.0308(15) 0.0215(13) 0.0148(11) 0.0041(11) 0.0047(11)
C23 0.0188(13) 0.0219(13) 0.0173(12) 0.0041(10) 0.0041(10) 0.0024(10)

loop_
_atom_type_symbol
_atom_type_description
_atom_type_scat_dispersion_real
_atom_type_scat_dispersion_imag
_atom_type_scat_source
C C 0.0033 0.0016 'International Tables Vol C Tables 4.2.6.8 and 6.1.1.4'
H H 0.0000 0.0000 'International Tables Vol C Tables 4.2.6.8 and 6.1.1.4'
O O 0.0106 0.0060 'International Tables Vol C Tables 4.2.6.8 and 6.1.1.4'
P P 0.1023 0.0942 'International Tables Vol C Tables 4.2.6.8 and 6.1.1.4'
S S 0.1246 0.1234 'International Tables Vol C Tables 4.2.6.8 and 6.1.1.4'
Pd Pd -0.9988 1.0072 'International Tables Vol C Tables 4.2.6.8 and 6.1.1.4'

loop_
_geom_angle_atom_site_label_1
_geom_angle_atom_site_label_2
_geom_angle_atom_site_label_3
_geom_angle
C3 Pd1 O2 81.64(8)
C3 Pd1 O3 171.70(8)
O2 Pd1 O3 90.64(6)
C3 Pd1 P1 92.07(7)
O2 Pd1 P1 171.81(5)
O3 Pd1 P1 95.34(5)
C2 C1 H1 109.5
C2 C1 H2 109.5
H1 C1 H2 109.5
C2 C1 H3 109.5
H1 C1 H3 109.5
H2 C1 H3 109.5
C1 C2 C3 113.4(2)
C1 C2 H4 108.9
C3 C2 H4 108.9
C1 C2 H5 108.9
C3 C2 H5 108.9
H4 C2 H5 107.7
O1 C3 C2 105.81(18)
O1 C3 Pd1 106.47(14)
C2 C3 Pd1 116.92(17)
O1 C3 H6 109.1
C2 C3 H6 109.1
Pd1 C3 H6 109.1
C4 O1 C3 117.55(18)
O2 C4 O1 122.8(2)
O2 C4 C5 122.7(2)
O1 C4 C5 114.5(2)
C4 O2 Pd1 110.51(15)
C4 C5 H7 109.5
C4 C5 H8 109.5
H7 C5 H8 109.5
C4 C5 H9 109.5
H7 C5 H9 109.5
H8 C5 H9 109.5
C12 P1 C18 104.31(10)
C12 P1 C6 104.42(10)
C18 P1 C6 104.40(10)
C12 P1 Pd1 119.41(8)
C18 P1 Pd1 112.94(8)
C6 P1 Pd1 110.02(7)
C11 C6 C7 118.0(2)
C11 C6 P1 120.16(17)
C7 C6 P1 121.79(17)
C8 C7 C6 120.4(2)
C8 C7 S1 118.11(17)
C6 C7 S1 121.54(17)
O5 S1 O4 115.47(10)
O5 S1 O3 111.08(10)
O4 S1 O3 111.73(10)
O5 S1 C7 106.75(10)
O4 S1 C7 106.35(10)
O3 S1 C7 104.62(10)
S1 O3 Pd1 118.65(9)
C9 C8 C7 120.4(2)
C9 C8 H10 119.8
C7 C8 H10 119.8
C10 C9 C8 119.8(2)
C10 C9 H11 120.1
C8 C9 H11 120.1
C9 C10 C11 120.3(2)
C9 C10 H12 119.8
C11 C10 H12 119.8
C10 C11 C6 121.1(2)
C10 C11 H13 119.4
C6 C11 H13 119.4
C13 C12 C17 119.5(2)
C13 C12 P1 121.46(18)
C17 C12 P1 119.06(17)
C12 C13 C14 120.2(2)
C12 C13 H14 119.9
C14 C13 H14 119.9
C15 C14 C13 119.9(2)
C15 C14 H15 120.1
C13 C14 H15 120.1
C14 C15 C16 120.5(2)
C14 C15 H16 119.7
C16 C15 H16 119.7
C15 C16 C17 119.7(2)
C15 C16 H17 120.1
C17 C16 H17 120.1
C16 C17 C12 120.2(2)
C16 C17 H18 119.9
C12 C17 H18 119.9
C19 C18 C23 119.3(2)
C19 C18 P1 118.38(17)
C23 C18 P1 122.18(18)
C20 C19 C18 120.1(2)
C20 C19 H19 119.9
C18 C19 H19 119.9
C21 C20 C19 120.3(2)
C21 C20 H20 119.8
C19 C20 H20 119.8
C22 C21 C20 120.0(2)
C22 C21 H21 120.0
C20 C21 H21 120.0
C21 C22 C23 120.6(2)
C21 C22 H22 119.7
C23 C22 H22 119.7
C22 C23 C18 119.6(2)
C22 C23 H23 120.2
C18 C23 H23 120.2

loop_
_geom_bond_atom_site_label_1
_geom_bond_atom_site_label_2
_geom_bond_distance
Pd1 C3 2.003(2)
Pd1 O2 2.0932(16)
Pd1 O3 2.1407(16)
Pd1 P1 2.2251(6)
C1 C2 1.518(4)
C1 H1 0.9800
C1 H2 0.9800
C1 H3 0.9800
C2 C3 1.519(3)
C2 H4 0.9900
C2 H5 0.9900
C3 O1 1.492(3)
C3 H6 1.0000
O1 C4 1.302(3)
C4 O2 1.237(3)
C4 C5 1.491(3)
C5 H7 0.9800
C5 H8 0.9800
C5 H9 0.9800
P1 C12 1.817(2)
P1 C18 1.819(2)
P1 C6 1.833(2)
C6 C11 1.393(3)
C6 C7 1.408(3)
C7 C8 1.389(3)
C7 S1 1.781(2)
S1 O5 1.4442(17)
S1 O4 1.4482(17)
S1 O3 1.4839(17)
C8 C9 1.385(3)
C8 H10 0.9500
C9 C10 1.378(3)
C9 H11 0.9500
C10 C11 1.387(3)
C10 H12 0.9500
C11 H13 0.9500
C12 C13 1.387(3)
C12 C17 1.398(3)
C13 C14 1.391(3)
C13 H14 0.9500
C14 C15 1.382(4)
C14 H15 0.9500
C15 C16 1.385(4)
C15 H16 0.9500
C16 C17 1.388(3)
C16 H17 0.9500
C17 H18 0.9500
C18 C19 1.396(3)
C18 C23 1.396(3)
C19 C20 1.387(3)
C19 H19 0.9500
C20 C21 1.380(4)
C20 H20 0.9500
C21 C22 1.376(4)
C21 H21 0.9500
C22 C23 1.393(4)
C22 H22 0.9500
C23 H23 0.9500

loop_
_geom_torsion_atom_site_label_1
_geom_torsion_atom_site_label_2
_geom_torsion_atom_site_label_3
_geom_torsion_atom_site_label_4
_geom_torsion
C1 C2 C3 O1 61.5(3)
C1 C2 C3 Pd1 -56.8(3)
O2 Pd1 C3 O1 -8.28(14)
P1 Pd1 C3 O1 166.47(14)
O2 Pd1 C3 C2 109.68(18)
P1 Pd1 C3 C2 -75.58(17)
C2 C3 O1 C4 -116.2(2)
Pd1 C3 O1 C4 8.8(2)
C3 O1 C4 O2 -2.4(3)
C3 O1 C4 C5 179.67(19)
O1 C4 O2 Pd1 -5.2(3)
C5 C4 O2 Pd1 172.48(17)
C3 Pd1 O2 C4 7.96(16)
O3 Pd1 O2 C4 -168.99(15)
C3 Pd1 P1 C12 88.63(11)
O3 Pd1 P1 C12 -95.13(9)
C3 Pd1 P1 C18 -34.51(11)
O3 Pd1 P1 C18 141.72(9)
C3 Pd1 P1 C6 -150.72(10)
O3 Pd1 P1 C6 25.51(9)
C12 P1 C6 C11 -90.6(2)
C18 P1 C6 C11 18.7(2)
Pd1 P1 C6 C11 140.12(17)
C12 P1 C6 C7 88.16(19)
C18 P1 C6 C7 -162.60(18)
Pd1 P1 C6 C7 -41.14(19)
C11 C6 C7 C8 -0.9(3)
P1 C6 C7 C8 -179.68(17)
C11 C6 C7 S1 178.36(17)
P1 C6 C7 S1 -0.4(3)
C8 C7 S1 O5 -1.9(2)
C6 C7 S1 O5 178.82(18)
C8 C7 S1 O4 121.91(18)
C6 C7 S1 O4 -57.4(2)
C8 C7 S1 O3 -119.71(18)
C6 C7 S1 O3 61.00(19)
O5 S1 O3 Pd1 174.05(10)
O4 S1 O3 Pd1 43.53(13)
C7 S1 O3 Pd1 -71.13(12)
O2 Pd1 O3 S1 -156.37(11)
P1 Pd1 O3 S1 29.23(10)
C6 C7 C8 C9 0.3(3)
S1 C7 C8 C9 -179.00(18)
C7 C8 C9 C10 1.0(3)
C8 C9 C10 C11 -1.7(3)
C9 C10 C11 C6 1.1(4)
C7 C6 C11 C10 0.2(3)
P1 C6 C11 C10 179.02(17)
C18 P1 C12 C13 124.57(19)
C6 P1 C12 C13 -126.12(19)
Pd1 P1 C12 C13 -2.7(2)
C18 P1 C12 C17 -56.2(2)
C6 P1 C12 C17 53.1(2)
Pd1 P1 C12 C17 176.49(15)
C17 C12 C13 C14 0.8(3)
P1 C12 C13 C14 -179.98(18)
C12 C13 C14 C15 -0.6(4)
C13 C14 C15 C16 0.0(4)
C14 C15 C16 C17 0.4(4)
C15 C16 C17 C12 -0.1(3)
C13 C12 C17 C16 -0.5(3)
P1 C12 C17 C16 -179.67(18)
C12 P1 C18 C19 166.00(18)
C6 P1 C18 C19 56.7(2)
Pd1 P1 C18 C19 -62.8(2)
C12 P1 C18 C23 -18.4(2)
C6 P1 C18 C23 -127.7(2)
Pd1 P1 C18 C23 112.77(19)
C23 C18 C19 C20 1.8(4)
P1 C18 C19 C20 177.55(19)
C18 C19 C20 C21 -1.3(4)
C19 C20 C21 C22 0.2(4)
C20 C21 C22 C23 0.3(4)
C21 C22 C23 C18 0.3(4)
C19 C18 C23 C22 -1.4(4)
P1 C18 C23 C22 -176.9(2)
